data_2226689
loop_
_publ_author_name
'Hatefi, Mehdi'
'Sheikhshoaie, Iran'
'Moghadam, Majid'
'Mirkhani, Valiollah'
'Kia, Reza'

_publ_section_title
;
 Bis[\m-(<i>E</i>)-<i>N</i>'-(4-oxido-4-phenylbut-3-en-2-ylidene)benzohydrazidato]bis[pyridinecopper(II)]
;
_journal_coeditor_code SU2179
_journal_issue 7
_journal_name_full 'Acta Crystallographica Section E'
_journal_page_first m726
_journal_page_last m727
_journal_paper_doi 10.1107/S1600536810019902
_journal_volume 66
_journal_year 2010
_chemical_formula_iupac '[Cu2 (C17 H14 N2 O2)2 (C5 H5 N)2]'
_chemical_formula_moiety 'C44 H38 Cu2 N6 O4'
_chemical_formula_sum 'C44 H38 Cu2 N6 O4'
_chemical_formula_weight 841.88
_chemical_name_systematic
Bis[\m-(<i>E</i>)-<i>N</i>'-(4-oxido-4-phenylbut-3-en-2-ylidene)benzohydrazidato]bis[pyridinecopper(II)]
_space_group_IT_number 14
_symmetry_cell_setting monoclinic
_symmetry_space_group_name_Hall '-P 2ybc'
_symmetry_space_group_name_H-M 'P 1 21/c 1'
_atom_sites_solution_hydrogens geom
_atom_sites_solution_primary direct
_atom_sites_solution_secondary difmap
_audit_creation_method SHELXL-97
_cell_angle_alpha 90.00
_cell_angle_beta 122.65(2)
_cell_angle_gamma 90.00
_cell_formula_units_Z 2
_cell_length_a 9.2678(19)
_cell_length_b 20.903(4)
_cell_length_c 11.907(4)
_cell_measurement_reflns_used 2500
_cell_measurement_temperature 296(2)
_cell_measurement_theta_max 27.78
_cell_measurement_theta_min 2.25
_cell_volume 1942.2(10)
_computing_cell_refinement 'X-AREA (Stoe & Cie, 2007)'
_computing_data_collection 'X-AREA (Stoe & Cie, 2007)'
_computing_data_reduction 'X-RED (Stoe & Cie, 2007)'
_computing_molecular_graphics 'SHELXTL (Sheldrick, 2008)'
_computing_publication_material 'SHELXTL (Sheldrick, 2008) and PLATON (Spek, 2009)'
_computing_structure_refinement 'SHELXL97 (Sheldrick, 2008)'
_computing_structure_solution 'SHELXS97 (Sheldrick, 2008)'
_diffrn_ambient_temperature 296(2)
_diffrn_measured_fraction_theta_full 1.000
_diffrn_measured_fraction_theta_max 1.000
_diffrn_measurement_device_type 'Stoe IPDS II'
_diffrn_measurement_method '\f and \w scans'
_diffrn_radiation_monochromator graphite
_diffrn_radiation_source 'fine-focus sealed tube'
_diffrn_radiation_type MoK\a
_diffrn_radiation_wavelength 0.71073
_diffrn_reflns_av_R_equivalents 0.0855
_diffrn_reflns_av_sigmaI/netI 0.0616
_diffrn_reflns_limit_h_max 11
_diffrn_reflns_limit_h_min -11
_diffrn_reflns_limit_k_max 23
_diffrn_reflns_limit_k_min -24
_diffrn_reflns_limit_l_max 14
_diffrn_reflns_limit_l_min -14
_diffrn_reflns_number 22473
_diffrn_reflns_theta_full 24.99
_diffrn_reflns_theta_max 24.99
_diffrn_reflns_theta_min 1.95
_diffrn_standards_decay_% 0
_diffrn_standards_number 0
_exptl_absorpt_coefficient_mu 1.147
_exptl_absorpt_correction_T_max 1.17928
_exptl_absorpt_correction_T_min 0.79106
_exptl_absorpt_correction_type multi-scan
_exptl_absorpt_process_details '(MULABS in PLATON; Blessing, 1995; Spek, 2009)'
_exptl_crystal_colour brown
_exptl_crystal_density_diffrn 1.440
_exptl_crystal_density_method 'not measured'
_exptl_crystal_description block
_exptl_crystal_F_000 868
_exptl_crystal_size_max 0.25
_exptl_crystal_size_mid 0.19
_exptl_crystal_size_min 0.08
_refine_diff_density_max 0.602
_refine_diff_density_min -0.240
_refine_ls_extinction_method none
_refine_ls_goodness_of_fit_ref 0.983
_refine_ls_hydrogen_treatment constr
_refine_ls_matrix_type full
_refine_ls_number_parameters 248
_refine_ls_number_reflns 3419
_refine_ls_number_restraints 0
_refine_ls_restrained_S_all 0.983
_refine_ls_R_factor_all 0.0850
_refine_ls_R_factor_gt 0.0478
_refine_ls_shift/su_max 0.000
_refine_ls_shift/su_mean 0.000
_refine_ls_structure_factor_coef Fsqd
_refine_ls_weighting_details 'calc w=1/[\s^2^(Fo^2^)+(0.0421P)^2^] where P=(Fo^2^+2Fc^2^)/3'
_refine_ls_weighting_scheme calc
_refine_ls_wR_factor_gt 0.0817
_refine_ls_wR_factor_ref 0.0911
_reflns_number_gt 2396
_reflns_number_total 3419
_reflns_threshold_expression I>2\s(I)
_cod_data_source_file su2179.cif
_cod_data_source_block I
_cod_original_cell_volume 1942.2(8)
_cod_original_sg_symbol_H-M 'P 21/c'
_cod_database_code 2226689
_cod_database_fobs_code 2226689

loop_
_symmetry_equiv_pos_as_xyz
'x, y, z'
'-x, y+1/2, -z+1/2'
'-x, -y, -z'
'x, -y-1/2, z-1/2'

loop_
_atom_site_type_symbol
_atom_site_label
_atom_site_fract_x
_atom_site_fract_y
_atom_site_fract_z
_atom_site_U_iso_or_equiv
_atom_site_adp_type
_atom_site_calc_flag
_atom_site_refinement_flags
_atom_site_occupancy
_atom_site_disorder_assembly
_atom_site_disorder_group
Cu Cu1 0.72076(6) 0.989490(19) 0.59789(4) 0.03829(14) Uani d . 1 . .
O O1 0.8469(3) 0.91348(12) 0.6768(2) 0.0487(6) Uani d . 1 . .
O O2 0.5995(3) 1.06734(11) 0.5062(2) 0.0483(7) Uani d . 1 . .
N N1 0.7488(4) 0.98572(15) 0.4481(3) 0.0472(5) Uani d . 1 . .
N N2 0.6903(4) 1.04093(15) 0.3654(3) 0.0472(5) Uani d . 1 . .
N N3 0.7158(4) 1.01066(15) 0.7612(3) 0.0414(7) Uani d . 1 . .
C C1 1.0439(5) 0.8085(2) 0.8269(4) 0.0516(10) Uani d . 1 . .
H H1A 1.0469 0.8445 0.8738 0.062 Uiso calc R 1 . .
C C2 1.1150(5) 0.7523(2) 0.8941(4) 0.0604(12) Uani d . 1 . .
H H2A 1.1679 0.7510 0.9862 0.073 Uiso calc R 1 . .
C C3 1.1088(6) 0.6981(2) 0.8270(5) 0.0641(12) Uani d . 1 . .
H H3A 1.1566 0.6601 0.8730 0.077 Uiso calc R 1 . .
C C4 1.0307(6) 0.7005(2) 0.6901(5) 0.0635(12) Uani d . 1 . .
H H4A 1.0251 0.6637 0.6438 0.076 Uiso calc R 1 . .
C C5 0.9611(5) 0.75679(18) 0.6218(4) 0.0517(10) Uani d . 1 . .
H H5A 0.9094 0.7580 0.5297 0.062 Uiso calc R 1 . .
C C6 0.9678(4) 0.81204(17) 0.6902(4) 0.0404(9) Uani d . 1 . .
C C7 0.8931(5) 0.87399(17) 0.6172(4) 0.0435(9) Uani d . 1 . .
C C8 0.8818(5) 0.88587(18) 0.5004(4) 0.0486(10) Uani d . 1 . .
H H8A 0.9209 0.8535 0.4696 0.058 Uiso calc R 1 . .
C C9 0.8162(5) 0.94287(19) 0.4177(4) 0.0509(10) Uani d . 1 . .
C C10 0.8303(6) 0.9466(2) 0.2981(4) 0.0630(12) Uani d . 1 . .
H H10A 0.8992 0.9829 0.3068 0.095 Uiso calc R 1 . .
H H10B 0.7180 0.9512 0.2190 0.095 Uiso calc R 1 . .
H H10C 0.8826 0.9082 0.2921 0.095 Uiso calc R 1 . .
C C11 0.6189(4) 1.07952(16) 0.4061(3) 0.0377(8) Uani d . 1 . .
C C12 0.5563(4) 1.14232(16) 0.3377(3) 0.0390(8) Uani d . 1 . .
C C13 0.5943(5) 1.16228(19) 0.2453(4) 0.0555(11) Uani d . 1 . .
H H13A 0.6581 1.1360 0.2249 0.067 Uiso calc R 1 . .
C C14 0.5383(6) 1.2207(2) 0.1837(5) 0.0695(13) Uani d . 1 . .
H H14A 0.5662 1.2338 0.1231 0.083 Uiso calc R 1 . .
C C15 0.4425(6) 1.2595(2) 0.2104(5) 0.0663(13) Uani d . 1 . .
H H15A 0.4033 1.2985 0.1669 0.080 Uiso calc R 1 . .
C C16 0.4035(5) 1.2407(2) 0.3021(5) 0.0625(12) Uani d . 1 . .
H H16A 0.3388 1.2673 0.3211 0.075 Uiso calc R 1 . .
C C17 0.4606(5) 1.18260(17) 0.3654(4) 0.0476(10) Uani d . 1 . .
H H17A 0.4347 1.1702 0.4276 0.057 Uiso calc R 1 . .
C C18 0.7643(6) 0.96766(19) 0.8587(4) 0.0561(11) Uani d . 1 . .
H H18A 0.7996 0.9274 0.8495 0.067 Uiso calc R 1 . .
C C19 0.7642(7) 0.9806(3) 0.9721(4) 0.0797(15) Uani d . 1 . .
H H19A 0.8004 0.9498 1.0385 0.096 Uiso calc R 1 . .
C C20 0.7102(7) 1.0389(2) 0.9855(5) 0.0814(16) Uani d . 1 . .
H H20A 0.7094 1.0486 1.0614 0.098 Uiso calc R 1 . .
C C21 0.6573(6) 1.0830(2) 0.8863(4) 0.0700(13) Uani d . 1 . .
H H21A 0.6188 1.1230 0.8931 0.084 Uiso calc R 1 . .
C C22 0.6618(5) 1.06729(19) 0.7760(4) 0.0514(10) Uani d . 1 . .
H H22A 0.6256 1.0976 0.7087 0.062 Uiso calc R 1 . .

loop_
_atom_site_aniso_label
_atom_site_aniso_U_11
_atom_site_aniso_U_22
_atom_site_aniso_U_33
_atom_site_aniso_U_12
_atom_site_aniso_U_13
_atom_site_aniso_U_23
Cu1 0.0494(3) 0.0364(2) 0.0337(2) -0.0004(2) 0.02546(19) 0.0017(2)
O1 0.0575(17) 0.0441(15) 0.0517(16) 0.0063(13) 0.0342(14) 0.0053(12)
O2 0.0690(18) 0.0422(15) 0.0389(15) -0.0001(13) 0.0324(14) 0.0067(11)
N1 0.0515(13) 0.0442(12) 0.0462(13) 0.0004(11) 0.0266(12) 0.0062(10)
N2 0.0515(13) 0.0442(12) 0.0462(13) 0.0004(11) 0.0266(12) 0.0062(10)
N3 0.0501(17) 0.0420(17) 0.0330(15) -0.0047(15) 0.0231(14) -0.0017(15)
C1 0.049(2) 0.059(3) 0.049(2) 0.010(2) 0.028(2) 0.007(2)
C2 0.057(3) 0.079(3) 0.047(2) 0.015(2) 0.029(2) 0.021(2)
C3 0.058(3) 0.059(3) 0.072(3) 0.014(2) 0.033(3) 0.029(3)
C4 0.064(3) 0.045(3) 0.077(3) 0.009(2) 0.035(3) 0.003(2)
C5 0.056(3) 0.049(3) 0.048(2) 0.008(2) 0.027(2) 0.007(2)
C6 0.034(2) 0.044(2) 0.044(2) 0.0040(17) 0.0213(18) 0.0074(17)
C7 0.038(2) 0.041(2) 0.052(2) -0.0006(17) 0.0237(19) -0.0020(18)
C8 0.059(3) 0.039(2) 0.047(2) 0.0087(19) 0.028(2) 0.0037(18)
C9 0.056(3) 0.061(3) 0.047(2) -0.007(2) 0.036(2) -0.008(2)
C10 0.087(3) 0.064(3) 0.058(3) 0.016(2) 0.053(3) 0.012(2)
C11 0.038(2) 0.035(2) 0.0330(19) -0.0079(16) 0.0148(17) -0.0002(15)
C12 0.040(2) 0.036(2) 0.0319(19) -0.0064(16) 0.0139(17) 0.0040(16)
C13 0.068(3) 0.054(3) 0.054(3) 0.005(2) 0.039(2) 0.014(2)
C14 0.081(3) 0.066(3) 0.068(3) 0.001(3) 0.044(3) 0.031(2)
C15 0.056(3) 0.047(3) 0.074(3) 0.001(2) 0.020(3) 0.022(2)
C16 0.054(3) 0.045(3) 0.087(3) 0.004(2) 0.036(3) 0.002(2)
C17 0.051(2) 0.043(2) 0.051(2) -0.0061(19) 0.029(2) 0.0037(18)
C18 0.080(3) 0.049(2) 0.045(2) 0.004(2) 0.038(2) 0.0058(18)
C19 0.126(4) 0.078(3) 0.051(3) 0.012(3) 0.058(3) 0.013(3)
C20 0.127(5) 0.082(3) 0.052(3) 0.007(3) 0.059(3) -0.002(3)
C21 0.102(4) 0.058(3) 0.058(3) 0.006(3) 0.048(3) -0.009(2)
C22 0.072(3) 0.041(2) 0.046(2) -0.003(2) 0.034(2) -0.0011(18)

loop_
_atom_type_symbol
_atom_type_description
_atom_type_scat_dispersion_real
_atom_type_scat_dispersion_imag
_atom_type_scat_source
C C 0.0033 0.0016 'International Tables Vol C Tables 4.2.6.8 and 6.1.1.4'
H H 0.0000 0.0000 'International Tables Vol C Tables 4.2.6.8 and 6.1.1.4'
N N 0.0061 0.0033 'International Tables Vol C Tables 4.2.6.8 and 6.1.1.4'
O O 0.0106 0.0060 'International Tables Vol C Tables 4.2.6.8 and 6.1.1.4'
Cu Cu 0.3201 1.2651 'International Tables Vol C Tables 4.2.6.8 and 6.1.1.4'

loop_
_geom_angle_atom_site_label_1
_geom_angle_atom_site_label_2
_geom_angle_atom_site_label_3
_geom_angle_site_symmetry_1
_geom_angle_site_symmetry_3
_geom_angle
_geom_angle_publ_flag
O1 Cu1 N1 . . 93.94(12) ?
O1 Cu1 O2 . . 174.68(10) ?
N1 Cu1 O2 . . 80.87(12) ?
O1 Cu1 N3 . . 92.01(12) ?
N1 Cu1 N3 . . 168.38(13) ?
O2 Cu1 N3 . . 92.90(11) ?
C7 O1 Cu1 . . 123.9(2) ?
C11 O2 Cu1 . . 110.4(2) ?
C9 N1 N2 . . 116.4(3) ?
C9 N1 Cu1 . . 129.1(3) ?
N2 N1 Cu1 . . 114.5(2) ?
C11 N2 N1 . . 109.2(3) ?
C22 N3 C18 . . 117.1(3) ?
C22 N3 Cu1 . . 121.8(2) ?
C18 N3 Cu1 . . 121.1(3) ?
C2 C1 C6 . . 120.8(4) ?
C2 C1 H1A . . 119.6 ?
C6 C1 H1A . . 119.6 ?
C3 C2 C1 . . 120.8(4) ?
C3 C2 H2A . . 119.6 ?
C1 C2 H2A . . 119.6 ?
C2 C3 C4 . . 119.3(4) ?
C2 C3 H3A . . 120.4 ?
C4 C3 H3A . . 120.4 ?
C5 C4 C3 . . 120.5(4) ?
C5 C4 H4A . . 119.7 ?
C3 C4 H4A . . 119.7 ?
C4 C5 C6 . . 120.2(4) ?
C4 C5 H5A . . 119.9 ?
C6 C5 H5A . . 119.9 ?
C1 C6 C5 . . 118.4(3) ?
C1 C6 C7 . . 120.6(3) ?
C5 C6 C7 . . 120.9(3) ?
O1 C7 C8 . . 125.1(3) ?
O1 C7 C6 . . 114.6(3) ?
C8 C7 C6 . . 120.3(3) ?
C7 C8 C9 . . 128.0(3) ?
C7 C8 H8A . . 116.0 ?
C9 C8 H8A . . 116.0 ?
N1 C9 C8 . . 118.9(3) ?
N1 C9 C10 . . 123.3(4) ?
C8 C9 C10 . . 117.8(3) ?
C9 C10 H10A . . 109.5 ?
C9 C10 H10B . . 109.5 ?
H10A C10 H10B . . 109.5 ?
C9 C10 H10C . . 109.5 ?
H10A C10 H10C . . 109.5 ?
H10B C10 H10C . . 109.5 ?
N2 C11 O2 . . 124.3(3) ?
N2 C11 C12 . . 118.2(3) ?
O2 C11 C12 . . 117.4(3) ?
C17 C12 C13 . . 118.3(3) ?
C17 C12 C11 . . 121.1(3) ?
C13 C12 C11 . . 120.6(3) ?
C14 C13 C12 . . 120.4(4) ?
C14 C13 H13A . . 119.8 ?
C12 C13 H13A . . 119.8 ?
C15 C14 C13 . . 120.8(4) ?
C15 C14 H14A . . 119.6 ?
C13 C14 H14A . . 119.6 ?
C14 C15 C16 . . 119.9(4) ?
C14 C15 H15A . . 120.1 ?
C16 C15 H15A . . 120.1 ?
C17 C16 C15 . . 119.8(4) ?
C17 C16 H16A . . 120.1 ?
C15 C16 H16A . . 120.1 ?
C16 C17 C12 . . 120.9(4) ?
C16 C17 H17A . . 119.6 ?
C12 C17 H17A . . 119.6 ?
N3 C18 C19 . . 122.7(4) ?
N3 C18 H18A . . 118.6 ?
C19 C18 H18A . . 118.6 ?
C20 C19 C18 . . 119.1(4) ?
C20 C19 H19A . . 120.4 ?
C18 C19 H19A . . 120.4 ?
C19 C20 C21 . . 119.1(4) ?
C19 C20 H20A . . 120.4 ?
C21 C20 H20A . . 120.4 ?
C20 C21 C22 . . 118.9(4) ?
C20 C21 H21A . . 120.5 ?
C22 C21 H21A . . 120.5 ?
N3 C22 C21 . . 123.0(4) ?
N3 C22 H22A . . 118.5 ?
C21 C22 H22A . . 118.5 ?

loop_
_geom_bond_atom_site_label_1
_geom_bond_atom_site_label_2
_geom_bond_site_symmetry_2
_geom_bond_distance
_geom_bond_publ_flag
Cu1 O1 . 1.894(2) ?
Cu1 N1 . 1.938(3) ?
Cu1 O2 . 1.944(2) ?
Cu1 N3 . 2.018(3) ?
O1 C7 . 1.301(4) ?
O2 C11 . 1.323(4) ?
N1 C9 . 1.252(5) ?
N1 N2 . 1.421(4) ?
N2 C11 . 1.292(4) ?
N3 C22 . 1.333(5) ?
N3 C18 . 1.340(4) ?
C1 C2 . 1.372(5) ?
C1 C6 . 1.383(5) ?
C1 H1A . 0.9300 ?
C2 C3 . 1.370(6) ?
C2 H2A . 0.9300 ?
C3 C4 . 1.381(6) ?
C3 H3A . 0.9300 ?
C4 C5 . 1.378(5) ?
C4 H4A . 0.9300 ?
C5 C6 . 1.395(5) ?
C5 H5A . 0.9300 ?
C6 C7 . 1.504(5) ?
C7 C8 . 1.361(5) ?
C8 C9 . 1.453(5) ?
C8 H8A . 0.9300 ?
C9 C10 . 1.500(5) ?
C10 H10A . 0.9600 ?
C10 H10B . 0.9600 ?
C10 H10C . 0.9600 ?
C11 C12 . 1.488(5) ?
C12 C17 . 1.385(5) ?
C12 C13 . 1.389(5) ?
C13 C14 . 1.373(6) ?
C13 H13A . 0.9300 ?
C14 C15 . 1.361(6) ?
C14 H14A . 0.9300 ?
C15 C16 . 1.379(6) ?
C15 H15A . 0.9300 ?
C16 C17 . 1.376(5) ?
C16 H16A . 0.9300 ?
C17 H17A . 0.9300 ?
C18 C19 . 1.377(6) ?
C18 H18A . 0.9300 ?
C19 C20 . 1.359(6) ?
C19 H19A . 0.9300 ?
C20 C21 . 1.365(6) ?
C20 H20A . 0.9300 ?
C21 C22 . 1.376(5) ?
C21 H21A . 0.9300 ?
C22 H22A . 0.9300 ?

loop_
_geom_hbond_atom_site_label_D
_geom_hbond_atom_site_label_H
_geom_hbond_atom_site_label_A
_geom_hbond_site_symmetry_A
_geom_hbond_distance_DH
_geom_hbond_distance_HA
_geom_hbond_distance_DA
_geom_hbond_angle_DHA
_geom_hbond_publ_flag
C18 H18A O1 . 0.93 2.34 2.892(6) 117 y
C22 H22A O2 . 0.93 2.37 2.940(5) 119 y

loop_
_geom_torsion_atom_site_label_1
_geom_torsion_atom_site_label_2
_geom_torsion_atom_site_label_3
_geom_torsion_atom_site_label_4
_geom_torsion_site_symmetry_1
_geom_torsion_site_symmetry_2
_geom_torsion_site_symmetry_3
_geom_torsion_site_symmetry_4
_geom_torsion
_geom_torsion_publ_flag
N1 Cu1 O1 C7 . . . . -11.1(3) ?
N3 Cu1 O1 C7 . . . . 178.8(3) ?
N1 Cu1 O2 C11 . . . . -7.6(2) ?
N3 Cu1 O2 C11 . . . . 162.6(2) ?
O1 Cu1 N1 C9 . . . . 5.3(4) ?
O2 Cu1 N1 C9 . . . . -175.9(4) ?
N3 Cu1 N1 C9 . . . . 125.9(6) ?
O1 Cu1 N1 N2 . . . . -171.9(2) ?
O2 Cu1 N1 N2 . . . . 6.9(2) ?
N3 Cu1 N1 N2 . . . . -51.3(7) ?
C9 N1 N2 C11 . . . . 177.7(3) ?
Cu1 N1 N2 C11 . . . . -4.7(4) ?
O1 Cu1 N3 C22 . . . . 169.8(3) ?
N1 Cu1 N3 C22 . . . . 49.0(8) ?
O2 Cu1 N3 C22 . . . . -8.2(3) ?
O1 Cu1 N3 C18 . . . . -11.3(3) ?
N1 Cu1 N3 C18 . . . . -132.1(6) ?
O2 Cu1 N3 C18 . . . . 170.7(3) ?
C6 C1 C2 C3 . . . . -1.5(6) ?
C1 C2 C3 C4 . . . . 0.4(7) ?
C2 C3 C4 C5 . . . . 0.6(7) ?
C3 C4 C5 C6 . . . . -0.4(6) ?
C2 C1 C6 C5 . . . . 1.7(6) ?
C2 C1 C6 C7 . . . . -178.8(4) ?
C4 C5 C6 C1 . . . . -0.7(6) ?
C4 C5 C6 C7 . . . . 179.8(4) ?
Cu1 O1 C7 C8 . . . . 10.8(5) ?
Cu1 O1 C7 C6 . . . . -170.9(2) ?
C1 C6 C7 O1 . . . . -24.9(5) ?
C5 C6 C7 O1 . . . . 154.6(3) ?
C1 C6 C7 C8 . . . . 153.5(4) ?
C5 C6 C7 C8 . . . . -27.0(5) ?
O1 C7 C8 C9 . . . . -0.8(7) ?
C6 C7 C8 C9 . . . . -179.0(4) ?
N2 N1 C9 C8 . . . . 178.7(3) ?
Cu1 N1 C9 C8 . . . . 1.6(6) ?
N2 N1 C9 C10 . . . . -2.4(6) ?
Cu1 N1 C9 C10 . . . . -179.5(3) ?
C7 C8 C9 N1 . . . . -5.9(7) ?
C7 C8 C9 C10 . . . . 175.2(4) ?
N1 N2 C11 O2 . . . . -2.3(5) ?
N1 N2 C11 C12 . . . . 176.8(3) ?
Cu1 O2 C11 N2 . . . . 8.0(4) ?
Cu1 O2 C11 C12 . . . . -171.2(2) ?
N2 C11 C12 C17 . . . . 172.2(3) ?
O2 C11 C12 C17 . . . . -8.7(5) ?
N2 C11 C12 C13 . . . . -8.5(5) ?
O2 C11 C12 C13 . . . . 170.6(3) ?
C17 C12 C13 C14 . . . . 0.2(6) ?
C11 C12 C13 C14 . . . . -179.1(4) ?
C12 C13 C14 C15 . . . . -1.1(7) ?
C13 C14 C15 C16 . . . . 1.2(7) ?
C14 C15 C16 C17 . . . . -0.5(7) ?
C15 C16 C17 C12 . . . . -0.4(6) ?
C13 C12 C17 C16 . . . . 0.5(6) ?
C11 C12 C17 C16 . . . . 179.8(3) ?
C22 N3 C18 C19 . . . . -1.7(6) ?
Cu1 N3 C18 C19 . . . . 179.4(4) ?
N3 C18 C19 C20 . . . . 1.0(8) ?
C18 C19 C20 C21 . . . . 0.2(8) ?
C19 C20 C21 C22 . . . . -0.7(8) ?
C18 N3 C22 C21 . . . . 1.1(6) ?
Cu1 N3 C22 C21 . . . . -179.9(3) ?
C20 C21 C22 N3 . . . . 0.0(7) ?
